data_8101803
loop_
_publ_author_name
'Wen, P.-H.'

_publ_section_title
;
Crystal structure of naphthalen-1-yl-(4-nitro-benzylidene)amine, 
C~17~H~12~N~2~O~2~
;
_journal_issue 3
_journal_name_full 'Zeitschrift f\"ur Kristallographie - New Crystal Structures'
_journal_page_first 397
_journal_page_last 398
_journal_volume 220
_journal_year 2005
_chemical_formula_sum 'C17 H12 N2 O2'
_chemical_formula_weight 276.29
_chemical_name_systematic
;
 naphthalen-1-yl-(4-nitro-benzylidene)-amine
;
_space_group_IT_number 19
_symmetry_cell_setting orthorhombic
_symmetry_space_group_name_Hall 'P 2ac 2ab'
_symmetry_space_group_name_H-M 'P 21 21 21'
_atom_sites_solution_hydrogens geom
_atom_sites_solution_primary direct
_atom_sites_solution_secondary difmap
_audit_creation_method SHELXL-97
_cell_angle_alpha 90.00
_cell_angle_beta 90.00
_cell_angle_gamma 90.00
_cell_formula_units_Z 4
_cell_length_a 7.2528(8)
_cell_length_b 12.3005(10)
_cell_length_c 15.2083(12)
_cell_measurement_reflns_used 743
_cell_measurement_temperature 273(2)
_cell_measurement_theta_max 19.09
_cell_measurement_theta_min 2.68
_cell_volume 1356.8(2)
_computing_cell_refinement 'Bruker SMART'
_computing_data_collection 'Bruker SMART'
_computing_data_reduction 'Bruker SAINT'
_computing_molecular_graphics 'Bruker SHELXTL'
_computing_publication_material 'Bruker SHELXTL'
_computing_structure_refinement 'SHELXL-97 (Sheldrick, 1997)'
_computing_structure_solution 'SHELXS-97 (Sheldrick, 1990)'
_diffrn_ambient_temperature 273(2)
_diffrn_detector_area_resol_mean 0
_diffrn_measured_fraction_theta_full 0.996
_diffrn_measured_fraction_theta_max 0.996
_diffrn_measurement_device_type 'Bruker SMART CCD'
_diffrn_measurement_method omega
_diffrn_radiation_monochromator graphite
_diffrn_radiation_source 'fine-focus sealed tube'
_diffrn_radiation_type MoK\a
_diffrn_radiation_wavelength 0.71073
_diffrn_reflns_av_R_equivalents 0.0495
_diffrn_reflns_av_sigmaI/netI 0.0909
_diffrn_reflns_limit_h_max 8
_diffrn_reflns_limit_h_min -8
_diffrn_reflns_limit_k_max 13
_diffrn_reflns_limit_k_min -14
_diffrn_reflns_limit_l_max 18
_diffrn_reflns_limit_l_min -18
_diffrn_reflns_number 6115
_diffrn_reflns_theta_full 25.03
_diffrn_reflns_theta_max 25.03
_diffrn_reflns_theta_min 2.68
_diffrn_standards_decay_% 0
_diffrn_standards_interval_count 0
_diffrn_standards_interval_time 0
_diffrn_standards_number 0
_exptl_absorpt_coefficient_mu 0.091
_exptl_absorpt_correction_T_max 0.9875
_exptl_absorpt_correction_T_min 0.9699
_exptl_absorpt_correction_type multi-scan
_exptl_crystal_colour yellow
_exptl_crystal_density_diffrn 1.353
_exptl_crystal_density_method 'not measured'
_exptl_crystal_description prism
_exptl_crystal_F_000 576
_exptl_crystal_size_max 0.34
_exptl_crystal_size_mid 0.32
_exptl_crystal_size_min 0.14
_refine_diff_density_max 0.137
_refine_diff_density_min -0.128
_refine_diff_density_rms 0.033
_refine_ls_abs_structure_details 'Flack H D (1983), Acta Cryst. A39, 876-881'
_refine_ls_abs_structure_Flack 0(2)
_refine_ls_extinction_coef 0.009(3)
_refine_ls_extinction_expression Fc^*^=kFc[1+0.001xFc^2^\l^3^/sin(2\q)]^-1/4^
_refine_ls_extinction_method SHELXL
_refine_ls_goodness_of_fit_ref 1.019
_refine_ls_hydrogen_treatment constr
_refine_ls_matrix_type full
_refine_ls_number_parameters 191
_refine_ls_number_reflns 2385
_refine_ls_number_restraints 0
_refine_ls_restrained_S_all 1.019
_refine_ls_R_factor_all 0.0759
_refine_ls_R_factor_gt 0.0457
_refine_ls_shift/su_max 0.000
_refine_ls_shift/su_mean 0.000
_refine_ls_structure_factor_coef Fsqd
_refine_ls_weighting_details 'calc w=1/[\s^2^(Fo^2^)+(0.0000P)^2^+0.0198P] where P=(Fo^2^+2Fc^2^)/3'
_refine_ls_weighting_scheme calc
_refine_ls_wR_factor_gt 0.0962
_refine_ls_wR_factor_ref 0.1074
_reflns_number_gt 1604
_reflns_number_total 2385
_reflns_threshold_expression >2sigma(I)
_cod_data_source_file 1267-1562.cff
_cod_data_source_block xb0364m
_cod_original_sg_symbol_H-M P2(1)2(1)2(1)
_cod_database_code 8101803

loop_
_symmetry_equiv_pos_as_xyz
'x, y, z'
'-x+1/2, -y, z+1/2'
'-x, y+1/2, -z+1/2'
'x+1/2, -y+1/2, -z'

loop_
_atom_site_label
_atom_site_type_symbol
_atom_site_fract_x
_atom_site_fract_y
_atom_site_fract_z
_atom_site_U_iso_or_equiv
_atom_site_adp_type
_atom_site_occupancy
_atom_site_symmetry_multiplicity
_atom_site_Wyckoff_symbol
_atom_site_calc_flag
_atom_site_refinement_flags
_atom_site_disorder_assembly
_atom_site_disorder_group
C1 C 0.1199(3) 0.49212(19) 0.67029(15) 0.0487(6) Uani 1 4 a d . . .
C2 C 0.0665(3) 0.3861(2) 0.68538(16) 0.0530(7) Uani 1 4 a d . . .
H2 H 0.0277 0.3641 0.7409 0.064 Uiso 1 4 a calc R . .
C3 C 0.0718(3) 0.31347(19) 0.61669(15) 0.0490(6) Uani 1 4 a d . . .
H3 H 0.0367 0.2416 0.6257 0.059 Uiso 1 4 a calc R . .
C4 C 0.1291(4) 0.34709(18) 0.53414(14) 0.0446(6) Uani 1 4 a d . . .
C5 C 0.1790(4) 0.45469(19) 0.52116(15) 0.0559(7) Uani 1 4 a d . . .
H5 H 0.2154 0.4778 0.4656 0.067 Uiso 1 4 a calc R . .
C6 C 0.1753(4) 0.52780(19) 0.58985(16) 0.0561(7) Uani 1 4 a d . . .
H6 H 0.2098 0.5998 0.5814 0.067 Uiso 1 4 a calc R . .
C7 C 0.1417(4) 0.27053(19) 0.46026(14) 0.0506(6) Uani 1 4 a d . . .
H7 H 0.1853 0.2953 0.4064 0.061 Uiso 1 4 a calc R . .
C8 C 0.1053(3) 0.10271(19) 0.39316(15) 0.0469(6) Uani 1 4 a d . . .
C9 C 0.0666(4) 0.1366(2) 0.30990(17) 0.0569(7) Uani 1 4 a d . . .
H9 H 0.0339 0.2088 0.3002 0.068 Uiso 1 4 a calc R . .
C10 C 0.0754(4) 0.0641(2) 0.23833(16) 0.0653(8) Uani 1 4 a d . . .
H10 H 0.0463 0.0881 0.1820 0.078 Uiso 1 4 a calc R . .
C11 C 0.1262(4) -0.0402(2) 0.25152(17) 0.0627(7) Uani 1 4 a d . . .
H11 H 0.1363 -0.0866 0.2035 0.075 Uiso 1 4 a calc R . .
C12 C 0.1641(4) -0.08035(19) 0.33606(16) 0.0533(7) Uani 1 4 a d . . .
C13 C 0.2163(4) -0.1886(2) 0.35148(19) 0.0683(8) Uani 1 4 a d . . .
H13 H 0.2283 -0.2359 0.3041 0.082 Uiso 1 4 a calc R . .
C14 C 0.2495(5) -0.2256(2) 0.4334(2) 0.0787(10) Uani 1 4 a d . . .
H14 H 0.2843 -0.2976 0.4418 0.094 Uiso 1 4 a calc R . .
C15 C 0.2318(5) -0.1556(2) 0.5061(2) 0.0764(9) Uani 1 4 a d . . .
H15 H 0.2520 -0.1819 0.5626 0.092 Uiso 1 4 a calc R . .
C16 C 0.1853(4) -0.0500(2) 0.49401(16) 0.0605(7) Uani 1 4 a d . . .
H16 H 0.1757 -0.0040 0.5423 0.073 Uiso 1 4 a calc R . .
C17 C 0.1513(3) -0.00879(18) 0.40870(15) 0.0475(6) Uani 1 4 a d . . .
N1 N 0.1226(3) 0.5685(2) 0.74491(16) 0.0668(7) Uani 1 4 a d . . .
N2 N 0.0947(3) 0.17178(16) 0.46776(12) 0.0508(6) Uani 1 4 a d . . .
O1 O 0.1633(4) 0.66313(17) 0.72992(14) 0.0925(7) Uani 1 4 a d . . .
O2 O 0.0873(4) 0.5339(2) 0.81795(14) 0.0977(8) Uani 1 4 a d . . .

loop_
_atom_site_aniso_label
_atom_site_aniso_U_11
_atom_site_aniso_U_22
_atom_site_aniso_U_33
_atom_site_aniso_U_23
_atom_site_aniso_U_13
_atom_site_aniso_U_12
C1 0.0458(15) 0.0515(15) 0.0489(14) -0.0110(11) -0.0041(13) 0.0077(12)
C2 0.0520(16) 0.0606(16) 0.0463(14) 0.0048(13) 0.0012(14) 0.0010(13)
C3 0.0520(16) 0.0407(14) 0.0543(14) 0.0013(11) -0.0009(13) 0.0000(12)
C4 0.0444(14) 0.0416(14) 0.0479(14) -0.0007(11) 0.0014(13) 0.0004(11)
C5 0.0707(19) 0.0443(14) 0.0527(14) 0.0036(11) 0.0040(13) -0.0019(14)
C6 0.0668(19) 0.0402(13) 0.0613(16) -0.0063(13) 0.0047(16) -0.0019(13)
C7 0.0525(16) 0.0466(15) 0.0528(14) -0.0028(12) 0.0046(13) -0.0019(13)
C8 0.0435(15) 0.0480(14) 0.0491(13) -0.0052(11) 0.0052(13) -0.0048(12)
C9 0.0614(17) 0.0485(15) 0.0608(16) -0.0033(13) -0.0010(15) -0.0038(13)
C10 0.072(2) 0.071(2) 0.0535(15) -0.0025(14) -0.0002(15) -0.0074(16)
C11 0.0687(19) 0.0609(17) 0.0585(15) -0.0158(13) 0.0115(17) -0.0071(16)
C12 0.0491(16) 0.0508(16) 0.0602(15) -0.0091(12) 0.0058(14) -0.0074(12)
C13 0.077(2) 0.0504(16) 0.078(2) -0.0169(14) 0.0048(17) -0.0070(15)
C14 0.098(3) 0.0485(15) 0.090(2) -0.0030(16) -0.0038(19) 0.0006(17)
C15 0.103(3) 0.0528(17) 0.0733(18) 0.0054(14) -0.0094(18) -0.0017(17)
C16 0.074(2) 0.0506(16) 0.0572(15) -0.0064(13) 0.0003(15) -0.0063(15)
C17 0.0440(16) 0.0437(14) 0.0548(15) -0.0074(11) 0.0032(13) -0.0069(12)
N1 0.0598(15) 0.0758(18) 0.0648(16) -0.0236(14) -0.0066(14) 0.0039(13)
N2 0.0526(14) 0.0469(13) 0.0528(12) -0.0065(10) 0.0040(11) -0.0031(10)
O1 0.1156(19) 0.0622(13) 0.0997(15) -0.0323(11) -0.0014(14) -0.0043(14)
O2 0.121(2) 0.1175(17) 0.0549(11) -0.0236(12) 0.0063(14) -0.0103(15)

loop_
_atom_type_symbol
_atom_type_description
_atom_type_scat_dispersion_real
_atom_type_scat_dispersion_imag
_atom_type_scat_source
C C 0.0033 0.0016 'International Tables Vol C Tables 4.2.6.8 and 6.1.1.4'
H H 0.0000 0.0000 'International Tables Vol C Tables 4.2.6.8 and 6.1.1.4'
N N 0.0061 0.0033 'International Tables Vol C Tables 4.2.6.8 and 6.1.1.4'
O O 0.0106 0.0060 'International Tables Vol C Tables 4.2.6.8 and 6.1.1.4'

loop_
_geom_angle_atom_site_label_1
_geom_angle_atom_site_label_2
_geom_angle_atom_site_label_3
_geom_angle
_geom_angle_site_symmetry_1
_geom_angle_site_symmetry_3
_geom_angle_publ_flag
C6 C1 C2 122.5(2) . . ?
C6 C1 N1 118.9(2) . . ?
C2 C1 N1 118.6(2) . . ?
C3 C2 C1 118.7(2) . . ?
C3 C2 H2 120.7 . . ?
C1 C2 H2 120.7 . . ?
C2 C3 C4 120.2(2) . . ?
C2 C3 H3 119.9 . . ?
C4 C3 H3 119.9 . . ?
C3 C4 C5 119.5(2) . . ?
C3 C4 C7 121.4(2) . . ?
C5 C4 C7 119.1(2) . . ?
C6 C5 C4 120.6(2) . . ?
C6 C5 H5 119.7 . . ?
C4 C5 H5 119.7 . . ?
C1 C6 C5 118.5(2) . . ?
C1 C6 H6 120.8 . . ?
C5 C6 H6 120.8 . . ?
N2 C7 C4 122.0(2) . . ?
N2 C7 H7 119.0 . . ?
C4 C7 H7 119.0 . . ?
C9 C8 N2 123.3(2) . . ?
C9 C8 C17 119.7(2) . . ?
N2 C8 C17 117.0(2) . . ?
C8 C9 C10 121.0(2) . . ?
C8 C9 H9 119.5 . . ?
C10 C9 H9 119.5 . . ?
C11 C10 C9 120.0(2) . . ?
C11 C10 H10 120.0 . . ?
C9 C10 H10 120.0 . . ?
C10 C11 C12 121.6(2) . . ?
C10 C11 H11 119.2 . . ?
C12 C11 H11 119.2 . . ?
C13 C12 C11 122.6(2) . . ?
C13 C12 C17 118.5(2) . . ?
C11 C12 C17 118.9(2) . . ?
C14 C13 C12 121.5(3) . . ?
C14 C13 H13 119.2 . . ?
C12 C13 H13 119.2 . . ?
C13 C14 C15 120.2(3) . . ?
C13 C14 H14 119.9 . . ?
C15 C14 H14 119.9 . . ?
C16 C15 C14 120.2(3) . . ?
C16 C15 H15 119.9 . . ?
C14 C15 H15 119.9 . . ?
C15 C16 C17 120.8(3) . . ?
C15 C16 H16 119.6 . . ?
C17 C16 H16 119.6 . . ?
C16 C17 C12 118.8(2) . . ?
C16 C17 C8 122.4(2) . . ?
C12 C17 C8 118.8(2) . . ?
O2 N1 O1 123.6(2) . . ?
O2 N1 C1 118.6(3) . . ?
O1 N1 C1 117.8(3) . . ?
C7 N2 C8 119.2(2) . . ?

loop_
_geom_bond_atom_site_label_1
_geom_bond_atom_site_label_2
_geom_bond_distance
_geom_bond_site_symmetry_2
_geom_bond_publ_flag
C1 C6 1.360(3) . ?
C1 C2 1.380(3) . ?
C1 N1 1.473(3) . ?
C2 C3 1.375(3) . ?
C2 H2 0.9300 . ?
C3 C4 1.386(3) . ?
C3 H3 0.9300 . ?
C4 C5 1.386(3) . ?
C4 C7 1.469(3) . ?
C5 C6 1.379(3) . ?
C5 H5 0.9300 . ?
C6 H6 0.9300 . ?
C7 N2 1.267(3) . ?
C7 H7 0.9300 . ?
C8 C9 1.363(3) . ?
C8 N2 1.419(3) . ?
C8 C17 1.431(3) . ?
C9 C10 1.409(3) . ?
C9 H9 0.9300 . ?
C10 C11 1.349(4) . ?
C10 H10 0.9300 . ?
C11 C12 1.405(3) . ?
C11 H11 0.9300 . ?
C12 C13 1.404(4) . ?
C12 C17 1.416(3) . ?
C13 C14 1.347(4) . ?
C13 H13 0.9300 . ?
C14 C15 1.408(4) . ?
C14 H14 0.9300 . ?
C15 C16 1.354(3) . ?
C15 H15 0.9300 . ?
C16 C17 1.415(3) . ?
C16 H16 0.9300 . ?
N1 O2 1.216(3) . ?
N1 O1 1.223(3) . ?

loop_
_geom_torsion_atom_site_label_1
_geom_torsion_atom_site_label_2
_geom_torsion_atom_site_label_3
_geom_torsion_atom_site_label_4
_geom_torsion
_geom_torsion_site_symmetry_1
_geom_torsion_site_symmetry_2
_geom_torsion_site_symmetry_3
_geom_torsion_site_symmetry_4
_geom_torsion_publ_flag
C6 C1 C2 C3 0.8(4) . . . . ?
N1 C1 C2 C3 -177.1(2) . . . . ?
C1 C2 C3 C4 -0.2(4) . . . . ?
C2 C3 C4 C5 -0.8(4) . . . . ?
C2 C3 C4 C7 178.1(2) . . . . ?
C3 C4 C5 C6 1.2(4) . . . . ?
C7 C4 C5 C6 -177.7(3) . . . . ?
C2 C1 C6 C5 -0.4(4) . . . . ?
N1 C1 C6 C5 177.5(2) . . . . ?
C4 C5 C6 C1 -0.6(4) . . . . ?
C3 C4 C7 N2 2.5(4) . . . . ?
C5 C4 C7 N2 -178.7(3) . . . . ?
N2 C8 C9 C10 -178.6(2) . . . . ?
C17 C8 C9 C10 -1.5(4) . . . . ?
C8 C9 C10 C11 -1.3(4) . . . . ?
C9 C10 C11 C12 2.6(4) . . . . ?
C10 C11 C12 C13 179.7(3) . . . . ?
C10 C11 C12 C17 -1.0(4) . . . . ?
C11 C12 C13 C14 -179.1(3) . . . . ?
C17 C12 C13 C14 1.7(4) . . . . ?
C12 C13 C14 C15 0.2(5) . . . . ?
C13 C14 C15 C16 -1.5(5) . . . . ?
C14 C15 C16 C17 1.0(5) . . . . ?
C15 C16 C17 C12 0.9(4) . . . . ?
C15 C16 C17 C8 -178.8(3) . . . . ?
C13 C12 C17 C16 -2.2(4) . . . . ?
C11 C12 C17 C16 178.6(3) . . . . ?
C13 C12 C17 C8 177.5(3) . . . . ?
C11 C12 C17 C8 -1.7(4) . . . . ?
C9 C8 C17 C16 -177.3(2) . . . . ?
N2 C8 C17 C16 0.0(4) . . . . ?
C9 C8 C17 C12 3.0(4) . . . . ?
N2 C8 C17 C12 -179.7(2) . . . . ?
C6 C1 N1 O2 -174.1(3) . . . . ?
C2 C1 N1 O2 3.9(4) . . . . ?
C6 C1 N1 O1 4.8(4) . . . . ?
C2 C1 N1 O1 -177.2(3) . . . . ?
C4 C7 N2 C8 178.2(2) . . . . ?
C9 C8 N2 C7 -36.1(4) . . . . ?
C17 C8 N2 C7 146.7(2) . . . . ?

loop_
_cod_related_entry_id
_cod_related_entry_database
_cod_related_entry_code
1 ChemSpider 542008
